data_7032122
loop_
_publ_author_name
'Sidiropoulos, Anastas'
'Osborne, Brooke'
'Simonov, Alexandr N.'
'Dange, Deepak'
'Bond, Alan M.'
'Stasch, Andreas'
'Jones, Cameron'

_publ_section_title
;
 Expanded ring N-heterocyclic carbene adducts of group 15 element
 trichlorides: synthesis and reduction studies.
;
_journal_issue 39
_journal_name_full 'Dalton transactions (Cambridge, England : 2003)'
_journal_page_first 14858
_journal_page_last 14864
_journal_paper_doi 10.1039/c4dt02074j
_journal_volume 43
_journal_year 2014
_chemical_formula_sum 'C28 H40 Cl3 N2 Sb'
_chemical_formula_weight 632.72
_chemical_name_systematic
; 
 ? 
;
_space_group_IT_number 4
_symmetry_cell_setting monoclinic
_symmetry_space_group_name_Hall 'P 2yb'
_symmetry_space_group_name_H-M 'P 1 21 1'
_atom_sites_solution_hydrogens geom
_atom_sites_solution_primary direct
_atom_sites_solution_secondary difmap
_audit_creation_method SHELXL-97
_cell_angle_alpha 90.00
_cell_angle_beta 109.300(7)
_cell_angle_gamma 90.00
_cell_formula_units_Z 2
_cell_length_a 8.7102(5)
_cell_length_b 15.3670(5)
_cell_length_c 11.5589(7)
_cell_measurement_temperature 123(2)
_cell_volume 1460.21(14)
_computing_structure_refinement 'SHELXL-97 (Sheldrick, 1997)'
_computing_structure_solution 'SHELXS-97 (Sheldrick, 1990)'
_diffrn_ambient_temperature 123(2)
_diffrn_measured_fraction_theta_full 1.000
_diffrn_measured_fraction_theta_max 1.000
_diffrn_measurement_device_type 'Oxford Gemini Ultra'
_diffrn_radiation_monochromator graphite
_diffrn_radiation_source 'Enhance (Mo) X-ray Source'
_diffrn_radiation_type MoK\a
_diffrn_radiation_wavelength 0.71073
_diffrn_reflns_av_R_equivalents 0.0232
_diffrn_reflns_av_sigmaI/netI 0.0372
_diffrn_reflns_limit_h_max 7
_diffrn_reflns_limit_h_min -11
_diffrn_reflns_limit_k_max 20
_diffrn_reflns_limit_k_min -19
_diffrn_reflns_limit_l_max 15
_diffrn_reflns_limit_l_min -14
_diffrn_reflns_number 11963
_diffrn_reflns_theta_full 27.99
_diffrn_reflns_theta_max 27.99
_diffrn_reflns_theta_min 1.87
_exptl_absorpt_coefficient_mu 1.238
_exptl_absorpt_correction_T_max 0.747
_exptl_absorpt_correction_T_min 0.603
_exptl_absorpt_correction_type multi-scan
_exptl_absorpt_process_details 'SCALE3 ABSPACK'
_exptl_crystal_colour colourless
_exptl_crystal_density_diffrn 1.439
_exptl_crystal_density_method 'not measured'
_exptl_crystal_description block
_exptl_crystal_F_000 648
_exptl_crystal_size_max 0.45
_exptl_crystal_size_mid 0.30
_exptl_crystal_size_min 0.25
_refine_diff_density_max 0.531
_refine_diff_density_min -0.245
_refine_diff_density_rms 0.056
_refine_ls_abs_structure_details 'Flack H D (1983), Acta Cryst. A39, 876-881'
_refine_ls_abs_structure_Flack -0.012(11)
_refine_ls_extinction_method none
_refine_ls_goodness_of_fit_ref 1.016
_refine_ls_hydrogen_treatment constr
_refine_ls_matrix_type full
_refine_ls_number_parameters 315
_refine_ls_number_reflns 6677
_refine_ls_number_restraints 1
_refine_ls_restrained_S_all 1.016
_refine_ls_R_factor_all 0.0258
_refine_ls_R_factor_gt 0.0230
_refine_ls_shift/su_max 0.002
_refine_ls_shift/su_mean 0.000
_refine_ls_structure_factor_coef Fsqd
_refine_ls_weighting_details 'calc w=1/[\s^2^(Fo^2^)+(0.0197P)^2^+0.2304P] where P=(Fo^2^+2Fc^2^)/3'
_refine_ls_weighting_scheme calc
_refine_ls_wR_factor_gt 0.0488
_refine_ls_wR_factor_ref 0.0501
_reflns_number_gt 6378
_reflns_number_total 6677
_reflns_threshold_expression >2sigma(I)
_cod_data_source_file c4dt02074j2.cif
_cod_data_source_block compound3
_cod_depositor_comments 'Adding full bibliography for 7032119--7032124.cif.'
_cod_original_cell_volume 1460.21(13)
_cod_original_sg_symbol_H-M P2(1)
_cod_database_code 7032122

loop_
_symmetry_equiv_pos_as_xyz
'x, y, z'
'-x, y+1/2, -z'

loop_
_atom_site_label
_atom_site_type_symbol
_atom_site_fract_x
_atom_site_fract_y
_atom_site_fract_z
_atom_site_U_iso_or_equiv
_atom_site_adp_type
_atom_site_occupancy
_atom_site_symmetry_multiplicity
_atom_site_calc_flag
_atom_site_refinement_flags
Sb1 Sb 0.792688(16) 0.010721(11) 0.720797(12) 0.01660(4) Uani 1 1 d .
Cl1 Cl 0.70236(8) 0.13366(4) 0.82836(6) 0.02604(14) Uani 1 1 d .
N1 N 0.9239(2) 0.13739(12) 0.54421(18) 0.0147(4) Uani 1 1 d .
C1 C 0.9592(3) 0.09578(15) 0.6511(2) 0.0138(4) Uani 1 1 d .
Cl2 Cl 0.53889(6) 0.02327(5) 0.56192(5) 0.02264(15) Uani 1 1 d .
N2 N 1.1133(2) 0.08569(13) 0.72238(18) 0.0154(4) Uani 1 1 d .
C2 C 1.0537(3) 0.17193(17) 0.4985(2) 0.0210(5) Uani 1 1 d .
H2A H 1.0154 0.2265 0.4524 0.025 Uiso 1 1 calc R
H2B H 1.0752 0.1292 0.4415 0.025 Uiso 1 1 calc R
Cl3 Cl 0.86234(8) -0.10134(4) 0.57997(7) 0.02836(14) Uani 1 1 d .
C3 C 1.2088(3) 0.18946(19) 0.6021(3) 0.0295(6) Uani 1 1 d .
H3A H 1.2974 0.2033 0.5691 0.035 Uiso 1 1 calc R
H3B H 1.1940 0.2399 0.6506 0.035 Uiso 1 1 calc R
C4 C 1.2521(3) 0.11056(17) 0.6817(2) 0.0217(5) Uani 1 1 d .
H4A H 1.2788 0.0619 0.6355 0.026 Uiso 1 1 calc R
H4B H 1.3490 0.1228 0.7540 0.026 Uiso 1 1 calc R
C5 C 0.7588(3) 0.15793(15) 0.4660(2) 0.0157(5) Uani 1 1 d .
C6 C 0.6777(3) 0.22748(15) 0.4996(2) 0.0175(5) Uani 1 1 d .
C7 C 0.5222(3) 0.24841(17) 0.4202(2) 0.0205(5) Uani 1 1 d .
H7 H 0.4629 0.2942 0.4410 0.025 Uiso 1 1 calc R
C8 C 0.4539(3) 0.20329(18) 0.3120(2) 0.0252(6) Uani 1 1 d .
H8 H 0.3479 0.2180 0.2595 0.030 Uiso 1 1 calc R
C9 C 0.5382(3) 0.13715(18) 0.2795(2) 0.0231(5) Uani 1 1 d .
H9 H 0.4899 0.1075 0.2040 0.028 Uiso 1 1 calc R
C10 C 0.6930(3) 0.11274(15) 0.3551(2) 0.0176(5) Uani 1 1 d .
C11 C 0.7530(3) 0.28226(16) 0.6138(2) 0.0203(5) Uani 1 1 d .
H11 H 0.8269 0.2439 0.6782 0.024 Uiso 1 1 calc R
C12 C 0.6277(4) 0.32179(18) 0.6661(2) 0.0272(6) Uani 1 1 d .
H12A H 0.5710 0.3699 0.6136 0.041 Uiso 1 1 calc R
H12B H 0.6835 0.3436 0.7491 0.041 Uiso 1 1 calc R
H12C H 0.5487 0.2771 0.6689 0.041 Uiso 1 1 calc R
C13 C 0.8562(4) 0.35647(19) 0.5883(3) 0.0358(7) Uani 1 1 d .
H13A H 0.9458 0.3318 0.5653 0.054 Uiso 1 1 calc R
H13B H 0.9004 0.3921 0.6622 0.054 Uiso 1 1 calc R
H13C H 0.7880 0.3927 0.5212 0.054 Uiso 1 1 calc R
C14 C 0.7834(3) 0.04074(16) 0.3135(2) 0.0204(5) Uani 1 1 d .
H14 H 0.8812 0.0247 0.3846 0.024 Uiso 1 1 calc R
C15 C 0.6792(4) -0.04110(19) 0.2727(2) 0.0297(6) Uani 1 1 d .
H15A H 0.6332 -0.0579 0.3362 0.045 Uiso 1 1 calc R
H15B H 0.7468 -0.0886 0.2598 0.045 Uiso 1 1 calc R
H15C H 0.5908 -0.0292 0.1960 0.045 Uiso 1 1 calc R
C16 C 0.8426(4) 0.07307(19) 0.2093(3) 0.0319(6) Uani 1 1 d .
H16A H 0.7486 0.0874 0.1374 0.048 Uiso 1 1 calc R
H16B H 0.9069 0.0273 0.1879 0.048 Uiso 1 1 calc R
H16C H 0.9101 0.1251 0.2365 0.048 Uiso 1 1 calc R
C17 C 1.1492(3) 0.05691(17) 0.8493(2) 0.0154(5) Uani 1 1 d .
C18 C 1.1337(3) 0.11885(16) 0.9351(2) 0.0185(5) Uani 1 1 d .
C19 C 1.1515(3) 0.08826(17) 1.0515(2) 0.0226(5) Uani 1 1 d .
H19 H 1.1345 0.1271 1.1101 0.027 Uiso 1 1 calc R
C20 C 1.1931(3) 0.0031(2) 1.0846(2) 0.0240(5) Uani 1 1 d .
H20 H 1.2002 -0.0165 1.1642 0.029 Uiso 1 1 calc R
C21 C 1.2248(3) -0.05409(17) 1.0029(2) 0.0219(5) Uani 1 1 d .
H21 H 1.2610 -0.1114 1.0287 0.026 Uiso 1 1 calc R
C22 C 1.2038(3) -0.02795(17) 0.8813(2) 0.0173(5) Uani 1 1 d .
C23 C 1.1242(3) 0.21613(17) 0.9083(2) 0.0276(6) Uani 1 1 d .
H23 H 1.0657 0.2244 0.8187 0.033 Uiso 1 1 calc R
C24 C 1.0373(4) 0.2695(2) 0.9785(3) 0.0405(8) Uani 1 1 d .
H24A H 0.9276 0.2461 0.9632 0.061 Uiso 1 1 calc R
H24B H 1.0298 0.3302 0.9512 0.061 Uiso 1 1 calc R
H24C H 1.0984 0.2665 1.0664 0.061 Uiso 1 1 calc R
C25 C 1.2979(4) 0.25164(19) 0.9376(3) 0.0335(7) Uani 1 1 d .
H25A H 1.3588 0.2422 1.0246 0.050 Uiso 1 1 calc R
H25B H 1.2934 0.3141 0.9196 0.050 Uiso 1 1 calc R
H25C H 1.3523 0.2213 0.8874 0.050 Uiso 1 1 calc R
C26 C 1.2561(3) -0.08875(17) 0.7980(2) 0.0211(5) Uani 1 1 d .
H26 H 1.2037 -0.0687 0.7115 0.025 Uiso 1 1 calc R
C27 C 1.2089(4) -0.18409(17) 0.8060(3) 0.0295(6) Uani 1 1 d .
H27A H 1.2634 -0.2059 0.8892 0.044 Uiso 1 1 calc R
H27B H 1.2424 -0.2189 0.7474 0.044 Uiso 1 1 calc R
H27C H 1.0908 -0.1884 0.7865 0.044 Uiso 1 1 calc R
C28 C 1.4423(3) -0.08102(19) 0.8299(3) 0.0292(6) Uani 1 1 d .
H28A H 1.4713 -0.0201 0.8226 0.044 Uiso 1 1 calc R
H28B H 1.4776 -0.1169 0.7733 0.044 Uiso 1 1 calc R
H28C H 1.4961 -0.1011 0.9142 0.044 Uiso 1 1 calc R

loop_
_atom_site_aniso_label
_atom_site_aniso_U_11
_atom_site_aniso_U_22
_atom_site_aniso_U_33
_atom_site_aniso_U_23
_atom_site_aniso_U_13
_atom_site_aniso_U_12
Sb1 0.01421(7) 0.01700(7) 0.02016(7) 0.00117(8) 0.00781(5) -0.00161(8)
Cl1 0.0235(3) 0.0287(3) 0.0290(3) -0.0069(3) 0.0128(3) -0.0025(3)
N1 0.0106(9) 0.0138(10) 0.0194(10) -0.0009(8) 0.0044(8) -0.0015(7)
C1 0.0137(11) 0.0121(11) 0.0164(11) -0.0021(8) 0.0059(9) 0.0011(8)
Cl2 0.0143(2) 0.0310(4) 0.0232(3) -0.0021(3) 0.0068(2) -0.0029(3)
N2 0.0130(10) 0.0165(10) 0.0165(10) 0.0011(8) 0.0045(8) -0.0002(8)
C2 0.0161(12) 0.0233(13) 0.0234(13) 0.0039(10) 0.0065(10) -0.0047(10)
Cl3 0.0266(3) 0.0206(3) 0.0400(4) -0.0078(3) 0.0138(3) 0.0007(3)
C3 0.0224(14) 0.0316(16) 0.0337(15) 0.0066(12) 0.0084(12) -0.0065(11)
C4 0.0109(11) 0.0285(14) 0.0263(13) 0.0051(11) 0.0072(10) -0.0014(10)
C5 0.0127(11) 0.0169(12) 0.0168(11) 0.0027(9) 0.0041(9) -0.0002(9)
C6 0.0177(12) 0.0177(12) 0.0169(12) 0.0001(9) 0.0054(10) -0.0012(9)
C7 0.0156(12) 0.0220(13) 0.0229(13) 0.0048(10) 0.0051(10) 0.0036(10)
C8 0.0166(13) 0.0328(15) 0.0226(13) 0.0037(11) 0.0017(11) -0.0007(11)
C9 0.0194(13) 0.0296(14) 0.0169(12) -0.0017(10) 0.0013(10) -0.0037(11)
C10 0.0180(12) 0.0167(12) 0.0187(12) 0.0014(9) 0.0071(9) -0.0035(9)
C11 0.0176(12) 0.0224(13) 0.0204(13) -0.0025(10) 0.0058(10) 0.0029(10)
C12 0.0293(16) 0.0270(15) 0.0258(14) -0.0033(11) 0.0098(12) 0.0047(12)
C13 0.0382(18) 0.0295(16) 0.0455(18) -0.0126(13) 0.0217(14) -0.0128(13)
C14 0.0231(13) 0.0199(12) 0.0204(12) -0.0037(9) 0.0103(10) -0.0007(9)
C15 0.0316(16) 0.0247(15) 0.0321(16) -0.0103(12) 0.0096(13) -0.0065(12)
C16 0.0388(17) 0.0321(16) 0.0311(16) -0.0029(11) 0.0202(13) -0.0011(13)
C17 0.0092(12) 0.0174(12) 0.0194(14) 0.0000(10) 0.0043(10) -0.0007(9)
C18 0.0117(11) 0.0198(12) 0.0211(12) -0.0023(10) 0.0013(9) 0.0016(9)
C19 0.0190(13) 0.0278(14) 0.0205(13) -0.0057(10) 0.0059(10) -0.0034(10)
C20 0.0233(11) 0.0302(15) 0.0186(10) 0.0036(13) 0.0071(8) -0.0038(14)
C21 0.0234(13) 0.0205(13) 0.0223(13) 0.0035(10) 0.0081(11) -0.0008(10)
C22 0.0131(13) 0.0191(12) 0.0200(13) 0.0002(10) 0.0058(11) -0.0013(10)
C23 0.0321(16) 0.0165(13) 0.0238(14) -0.0043(10) -0.0048(11) 0.0027(11)
C24 0.0345(19) 0.0277(16) 0.051(2) -0.0160(14) 0.0035(14) 0.0053(13)
C25 0.0424(18) 0.0210(14) 0.0326(16) 0.0009(11) 0.0064(13) -0.0111(12)
C26 0.0240(13) 0.0176(13) 0.0227(13) 0.0010(10) 0.0090(10) 0.0044(10)
C27 0.0403(17) 0.0171(14) 0.0318(15) 0.0005(11) 0.0129(13) 0.0046(11)
C28 0.0259(14) 0.0284(15) 0.0346(16) 0.0036(12) 0.0118(12) 0.0108(11)

loop_
_atom_type_symbol
_atom_type_description
_atom_type_scat_dispersion_real
_atom_type_scat_dispersion_imag
_atom_type_scat_source
C C 0.0033 0.0016 'International Tables Vol C Tables 4.2.6.8 and 6.1.1.4'
H H 0.0000 0.0000 'International Tables Vol C Tables 4.2.6.8 and 6.1.1.4'
N N 0.0061 0.0033 'International Tables Vol C Tables 4.2.6.8 and 6.1.1.4'
Cl Cl 0.1484 0.1585 'International Tables Vol C Tables 4.2.6.8 and 6.1.1.4'
Sb Sb -0.5866 1.5461 'International Tables Vol C Tables 4.2.6.8 and 6.1.1.4'

loop_
_geom_angle_atom_site_label_1
_geom_angle_atom_site_label_2
_geom_angle_atom_site_label_3
_geom_angle
C1 Sb1 Cl2 102.61(6)
C1 Sb1 Cl1 94.75(6)
Cl2 Sb1 Cl1 87.59(2)
C1 Sb1 Cl3 81.40(6)
Cl2 Sb1 Cl3 85.35(2)
Cl1 Sb1 Cl3 171.01(2)
C1 N1 C5 123.78(19)
C1 N1 C2 121.90(19)
C5 N1 C2 114.22(18)
N2 C1 N1 120.3(2)
N2 C1 Sb1 110.03(15)
N1 C1 Sb1 128.41(16)
C1 N2 C17 119.51(19)
C1 N2 C4 122.27(19)
C17 N2 C4 117.96(19)
N1 C2 C3 111.5(2)
N1 C2 H2A 109.3
C3 C2 H2A 109.3
N1 C2 H2B 109.3
C3 C2 H2B 109.3
H2A C2 H2B 108.0
C4 C3 C2 108.8(2)
C4 C3 H3A 109.9
C2 C3 H3A 109.9
C4 C3 H3B 109.9
C2 C3 H3B 109.9
H3A C3 H3B 108.3
N2 C4 C3 109.7(2)
N2 C4 H4A 109.7
C3 C4 H4A 109.7
N2 C4 H4B 109.7
C3 C4 H4B 109.7
H4A C4 H4B 108.2
C10 C5 C6 122.6(2)
C10 C5 N1 118.7(2)
C6 C5 N1 118.5(2)
C7 C6 C5 117.4(2)
C7 C6 C11 119.2(2)
C5 C6 C11 123.3(2)
C8 C7 C6 120.8(2)
C8 C7 H7 119.6
C6 C7 H7 119.6
C9 C8 C7 120.6(2)
C9 C8 H8 119.7
C7 C8 H8 119.7
C8 C9 C10 121.3(2)
C8 C9 H9 119.3
C10 C9 H9 119.3
C9 C10 C5 117.2(2)
C9 C10 C14 119.4(2)
C5 C10 C14 123.4(2)
C6 C11 C12 113.7(2)
C6 C11 C13 110.8(2)
C12 C11 C13 108.5(2)
C6 C11 H11 107.9
C12 C11 H11 107.9
C13 C11 H11 107.9
C11 C12 H12A 109.5
C11 C12 H12B 109.5
H12A C12 H12B 109.5
C11 C12 H12C 109.5
H12A C12 H12C 109.5
H12B C12 H12C 109.5
C11 C13 H13A 109.5
C11 C13 H13B 109.5
H13A C13 H13B 109.5
C11 C13 H13C 109.5
H13A C13 H13C 109.5
H13B C13 H13C 109.5
C10 C14 C15 112.2(2)
C10 C14 C16 110.7(2)
C15 C14 C16 110.0(2)
C10 C14 H14 107.9
C15 C14 H14 107.9
C16 C14 H14 107.9
C14 C15 H15A 109.5
C14 C15 H15B 109.5
H15A C15 H15B 109.5
C14 C15 H15C 109.5
H15A C15 H15C 109.5
H15B C15 H15C 109.5
C14 C16 H16A 109.5
C14 C16 H16B 109.5
H16A C16 H16B 109.5
C14 C16 H16C 109.5
H16A C16 H16C 109.5
H16B C16 H16C 109.5
C22 C17 C18 123.1(2)
C22 C17 N2 119.3(2)
C18 C17 N2 117.5(2)
C19 C18 C17 116.6(2)
C19 C18 C23 120.8(2)
C17 C18 C23 122.0(2)
C20 C19 C18 121.8(2)
C20 C19 H19 119.1
C18 C19 H19 119.1
C19 C20 C21 120.5(2)
C19 C20 H20 119.8
C21 C20 H20 119.8
C20 C21 C22 120.6(2)
C20 C21 H21 119.7
C22 C21 H21 119.7
C17 C22 C21 116.7(2)
C17 C22 C26 123.7(2)
C21 C22 C26 119.3(2)
C24 C23 C18 115.1(3)
C24 C23 C25 108.6(2)
C18 C23 C25 108.7(2)
C24 C23 H23 108.1
C18 C23 H23 108.1
C25 C23 H23 108.1
C23 C24 H24A 109.5
C23 C24 H24B 109.5
H24A C24 H24B 109.5
C23 C24 H24C 109.5
H24A C24 H24C 109.5
H24B C24 H24C 109.5
C23 C25 H25A 109.5
C23 C25 H25B 109.5
H25A C25 H25B 109.5
C23 C25 H25C 109.5
H25A C25 H25C 109.5
H25B C25 H25C 109.5
C22 C26 C27 114.1(2)
C22 C26 C28 108.2(2)
C27 C26 C28 109.9(2)
C22 C26 H26 108.2
C27 C26 H26 108.2
C28 C26 H26 108.2
C26 C27 H27A 109.5
C26 C27 H27B 109.5
H27A C27 H27B 109.5
C26 C27 H27C 109.5
H27A C27 H27C 109.5
H27B C27 H27C 109.5
C26 C28 H28A 109.5
C26 C28 H28B 109.5
H28A C28 H28B 109.5
C26 C28 H28C 109.5
H28A C28 H28C 109.5
H28B C28 H28C 109.5

loop_
_geom_bond_atom_site_label_1
_geom_bond_atom_site_label_2
_geom_bond_distance
Sb1 C1 2.288(2)
Sb1 Cl2 2.3692(6)
Sb1 Cl1 2.5260(7)
Sb1 Cl3 2.5760(7)
N1 C1 1.334(3)
N1 C5 1.459(3)
N1 C2 1.495(3)
C1 N2 1.331(3)
N2 C17 1.464(3)
N2 C4 1.485(3)
C2 C3 1.504(4)
C2 H2A 0.9900
C2 H2B 0.9900
C3 C4 1.493(4)
C3 H3A 0.9900
C3 H3B 0.9900
C4 H4A 0.9900
C4 H4B 0.9900
C5 C10 1.403(3)
C5 C6 1.404(3)
C6 C7 1.399(3)
C6 C11 1.520(3)
C7 C8 1.381(4)
C7 H7 0.9500
C8 C9 1.377(4)
C8 H8 0.9500
C9 C10 1.394(3)
C9 H9 0.9500
C10 C14 1.525(3)
C11 C12 1.537(3)
C11 C13 1.539(4)
C11 H11 1.0000
C12 H12A 0.9800
C12 H12B 0.9800
C12 H12C 0.9800
C13 H13A 0.9800
C13 H13B 0.9800
C13 H13C 0.9800
C14 C15 1.531(3)
C14 C16 1.540(4)
C14 H14 1.0000
C15 H15A 0.9800
C15 H15B 0.9800
C15 H15C 0.9800
C16 H16A 0.9800
C16 H16B 0.9800
C16 H16C 0.9800
C17 C22 1.395(3)
C17 C18 1.412(3)
C18 C19 1.385(4)
C18 C23 1.523(4)
C19 C20 1.378(4)
C19 H19 0.9500
C20 C21 1.383(4)
C20 H20 0.9500
C21 C22 1.414(4)
C21 H21 0.9500
C22 C26 1.516(3)
C23 C24 1.520(4)
C23 C25 1.537(4)
C23 H23 1.0000
C24 H24A 0.9800
C24 H24B 0.9800
C24 H24C 0.9800
C25 H25A 0.9800
C25 H25B 0.9800
C25 H25C 0.9800
C26 C27 1.533(4)
C26 C28 1.544(4)
C26 H26 1.0000
C27 H27A 0.9800
C27 H27B 0.9800
C27 H27C 0.9800
C28 H28A 0.9800
C28 H28B 0.9800
C28 H28C 0.9800
